data_1503778
loop_
_publ_author_name
'Boone, Matthew A.'
'McDonald, Frank E.'
'Lichter, Joseph'
'Lutz, Stefan'
'Cao, Rui'
'Hardcastle, Kenneth I.'

_publ_section_title
;
 1,5-Alpha-D-mannoseptanosides, ring-size isomers that are impervious to
 alpha-mannosidase-catalyzed hydrolysis.
;
_journal_issue 4
_journal_name_full 'Organic letters'
_journal_page_first 851
_journal_page_last 854
_journal_paper_doi 10.1021/ol8028065
_journal_volume 11
_journal_year 2009
_chemical_absolute_configuration ad
_chemical_formula_moiety 'C41.25 H50 O13.13'
_chemical_formula_sum 'C41.25 H50 O13.13'
_chemical_formula_weight 755.81
_chemical_name_systematic
;

 ?

;
_space_group_IT_number 5
_symmetry_cell_setting monoclinic
_symmetry_space_group_name_Hall 'C 2y'
_symmetry_space_group_name_H-M 'C 1 2 1'
_atom_sites_solution_hydrogens geom
_atom_sites_solution_primary direct
_atom_sites_solution_secondary difmap
_audit_creation_method SHELXL-97
_cell_angle_alpha 90.00
_cell_angle_beta 101.259(6)
_cell_angle_gamma 90.00
_cell_formula_units_Z 8
_cell_length_a 39.015(3)
_cell_length_b 9.2033(9)
_cell_length_c 23.6697(19)
_cell_measurement_reflns_used 1113
_cell_measurement_temperature 173(2)
_cell_measurement_theta_max 49.68
_cell_measurement_theta_min 4.64
_cell_volume 8335.4(12)
_computing_cell_refinement 'Bruker SMART'
_computing_data_collection 'Bruker SMART'
_computing_data_reduction 'Bruker SAINT'
_computing_molecular_graphics 'Bruker SHELXTL'
_computing_publication_material 'Bruker SHELXTL'
_computing_structure_refinement 'SHELXL-97 (Sheldrick, 1997)'
_computing_structure_solution 'SHELXS-97 (Sheldrick, 1990)'
_diffrn_ambient_temperature 173(2)
_diffrn_measured_fraction_theta_full 0.829
_diffrn_measured_fraction_theta_max 0.829
_diffrn_measurement_device_type 'CCD area detector'
_diffrn_measurement_method 'phi and omega scans'
_diffrn_radiation_monochromator graphite
_diffrn_radiation_source 'fine-focus sealed tube'
_diffrn_radiation_type CuK\a
_diffrn_radiation_wavelength 1.54178
_diffrn_reflns_av_R_equivalents 0.0794
_diffrn_reflns_av_sigmaI/netI 0.0829
_diffrn_reflns_limit_h_max 45
_diffrn_reflns_limit_h_min -44
_diffrn_reflns_limit_k_max 6
_diffrn_reflns_limit_k_min -10
_diffrn_reflns_limit_l_max 23
_diffrn_reflns_limit_l_min -26
_diffrn_reflns_number 13811
_diffrn_reflns_theta_full 66.10
_diffrn_reflns_theta_max 66.10
_diffrn_reflns_theta_min 2.31
_exptl_absorpt_coefficient_mu 0.742
_exptl_absorpt_correction_T_max 0.9781
_exptl_absorpt_correction_T_min 0.6402
_exptl_absorpt_correction_type multi-scan
_exptl_absorpt_process_details SADABS
_exptl_crystal_colour colourless
_exptl_crystal_density_diffrn 1.205
_exptl_crystal_density_method 'not measured'
_exptl_crystal_description needle
_exptl_crystal_F_000 3220
_exptl_crystal_size_max 0.66
_exptl_crystal_size_mid 0.06
_exptl_crystal_size_min 0.03
_refine_diff_density_max 0.667
_refine_diff_density_min -0.364
_refine_diff_density_rms 0.093
_refine_ls_abs_structure_details 'Flack H D (1983), Acta Cryst. A39, 876-881'
_refine_ls_abs_structure_Flack -0.2(4)
_refine_ls_extinction_coef 0.00047(8)
_refine_ls_extinction_expression Fc^*^=kFc[1+0.001xFc^2^\l^3^/sin(2\q)]^-1/4^
_refine_ls_extinction_method SHELXL
_refine_ls_goodness_of_fit_ref 1.114
_refine_ls_hydrogen_treatment constr
_refine_ls_matrix_type full
_refine_ls_number_parameters 984
_refine_ls_number_reflns 8386
_refine_ls_number_restraints 1
_refine_ls_restrained_S_all 1.114
_refine_ls_R_factor_all 0.1392
_refine_ls_R_factor_gt 0.0935
_refine_ls_shift/su_max 0.014
_refine_ls_shift/su_mean 0.001
_refine_ls_structure_factor_coef Fsqd
_refine_ls_weighting_details 'calc w=1/[\s^2^(Fo^2^)+(0.1500P)^2^+5.0000P] where P=(Fo^2^+2Fc^2^)/3'
_refine_ls_weighting_scheme calc
_refine_ls_wR_factor_gt 0.2368
_refine_ls_wR_factor_ref 0.2752
_reflns_number_gt 5431
_reflns_number_total 8386
_reflns_threshold_expression >2sigma(I)
_cod_data_source_file ol8028065_si_003.cif
_cod_data_source_block b103329
_cod_depositor_comments
;
The following automatic conversions were performed:

'_chemical_absolute_configuration' value 'AD' changed to 'ad'
according to /home/saulius/struct/CIF-dictionaries/cif_core.dic
dictionary named 'cif_core.dic' version 2.4.2 from
2011-04-26.

'_symmetry_cell_setting' value 'Monoclinic' changed to
'monoclinic' according to
/home/saulius/struct/CIF-dictionaries/cif_core.dic dictionary named
'cif_core.dic' version 2.4.2 from 2011-04-26.

Automatic conversion script
Id: cif_fix_values 1715 2011-07-08 13:25:40Z adriana 
;
_cod_original_cell_volume 8335.4(13)
_cod_original_sg_symbol_H-M C2
_cod_database_code 1503778

loop_
_symmetry_equiv_pos_as_xyz
'x, y, z'
'-x, y, -z'
'x+1/2, y+1/2, z'
'-x+1/2, y+1/2, -z'

loop_
_atom_site_label
_atom_site_type_symbol
_atom_site_fract_x
_atom_site_fract_y
_atom_site_fract_z
_atom_site_U_iso_or_equiv
_atom_site_adp_type
_atom_site_occupancy
_atom_site_symmetry_multiplicity
_atom_site_calc_flag
_atom_site_refinement_flags
C1 C 0.7152(2) 0.6024(10) 0.9105(4) 0.043(2) Uani 1 1 d .
H1A H 0.7029 0.6512 0.8749 0.052 Uiso 1 1 calc R
H1B H 0.7281 0.5180 0.8992 0.052 Uiso 1 1 calc R
C2 C 0.7410(2) 0.7089(9) 0.9468(4) 0.0384(19) Uani 1 1 d .
H2 H 0.7491 0.6663 0.9860 0.046 Uiso 1 1 calc R
C3 C 0.7255(2) 0.8582(9) 0.9531(3) 0.0359(19) Uani 1 1 d .
H3 H 0.7436 0.9188 0.9782 0.043 Uiso 1 1 calc R
C4 C 0.6921(2) 0.8611(11) 0.9782(3) 0.043(2) Uani 1 1 d .
H4 H 0.6865 0.9652 0.9844 0.051 Uiso 1 1 calc R
C5 C 0.6607(2) 0.7945(10) 0.9372(4) 0.043(2) Uani 1 1 d .
H5 H 0.6604 0.8306 0.8973 0.052 Uiso 1 1 calc R
C6 C 0.6577(2) 0.6302(11) 0.9360(4) 0.048(2) Uani 1 1 d .
H6 H 0.6444 0.5981 0.9658 0.058 Uiso 1 1 calc R
C7 C 0.6237(2) 0.4564(10) 0.8689(4) 0.043(2) Uani 1 1 d .
H7 H 0.6399 0.3838 0.8913 0.051 Uiso 1 1 calc R
C8 C 0.6205(2) 0.4307(10) 0.8057(4) 0.041(2) Uani 1 1 d .
H8A H 0.6435 0.4461 0.7951 0.049 Uiso 1 1 calc R
H8B H 0.6135 0.3286 0.7967 0.049 Uiso 1 1 calc R
C9 C 0.5595(2) 0.4784(10) 0.7631(3) 0.042(2) Uani 1 1 d .
H9 H 0.5589 0.3702 0.7666 0.050 Uiso 1 1 calc R
C10 C 0.5400(2) 0.5498(10) 0.8056(4) 0.041(2) Uani 1 1 d .
H10 H 0.5298 0.6447 0.7899 0.050 Uiso 1 1 calc R
C11 C 0.5626(2) 0.5715(10) 0.8637(3) 0.044(2) Uani 1 1 d .
H11 H 0.5771 0.6604 0.8621 0.052 Uiso 1 1 calc R
C12 C 0.5873(2) 0.4443(11) 0.8847(3) 0.043(2) Uani 1 1 d .
H12 H 0.5760 0.3502 0.8702 0.052 Uiso 1 1 calc R
C13 C 0.5561(3) 0.4975(12) 0.9557(4) 0.057(3) Uani 1 1 d .
C14 C 0.5606(3) 0.5818(16) 1.0102(4) 0.073(3) Uani 1 1 d .
H14A H 0.5658 0.5152 1.0431 0.110 Uiso 1 1 calc R
H14B H 0.5391 0.6356 1.0116 0.110 Uiso 1 1 calc R
H14C H 0.5801 0.6503 1.0120 0.110 Uiso 1 1 calc R
C15 C 0.5323(3) 0.3669(14) 0.9547(5) 0.062(3) Uani 1 1 d .
H15A H 0.5292 0.3196 0.9170 0.093 Uiso 1 1 calc R
H15B H 0.5096 0.3985 0.9618 0.093 Uiso 1 1 calc R
H15C H 0.5429 0.2980 0.9847 0.093 Uiso 1 1 calc R
C16 C 0.4797(2) 0.5038(11) 0.8130(5) 0.054(2) Uani 1 1 d .
C17 C 0.4545(3) 0.3883(14) 0.8218(5) 0.065(3) Uani 1 1 d .
H17A H 0.4370 0.4293 0.8418 0.098 Uiso 1 1 calc R
H17B H 0.4671 0.3098 0.8451 0.098 Uiso 1 1 calc R
H17C H 0.4429 0.3497 0.7844 0.098 Uiso 1 1 calc R
C18 C 0.5527(3) 0.438(2) 0.6626(4) 0.087(5) Uani 1 1 d .
H18A H 0.5780 0.4465 0.6644 0.131 Uiso 1 1 calc R
H18B H 0.5402 0.4728 0.6251 0.131 Uiso 1 1 calc R
H18C H 0.5467 0.3362 0.6676 0.131 Uiso 1 1 calc R
C19 C 0.7987(2) 0.7996(12) 0.9428(4) 0.050(2) Uani 1 1 d .
H19A H 0.8077 0.7708 0.9833 0.060 Uiso 1 1 calc R
H19B H 0.7920 0.9034 0.9419 0.060 Uiso 1 1 calc R
C20 C 0.8258(2) 0.7745(13) 0.9070(4) 0.055(2) Uani 1 1 d .
C21 C 0.8603(3) 0.7404(16) 0.9307(8) 0.100(5) Uani 1 1 d .
H21 H 0.8691 0.7372 0.9710 0.120 Uiso 1 1 calc R
C22 C 0.8834(3) 0.7073(17) 0.8842(7) 0.087(4) Uani 1 1 d .
H22 H 0.9064 0.6701 0.8962 0.105 Uiso 1 1 calc R
C23 C 0.8714(5) 0.730(2) 0.8302(8) 0.103(5) Uani 1 1 d .
H23 H 0.8866 0.7141 0.8040 0.124 Uiso 1 1 calc R
C24 C 0.8394(5) 0.775(2) 0.8093(7) 0.102(5) Uani 1 1 d .
H24 H 0.8325 0.7926 0.7691 0.122 Uiso 1 1 calc R
C25 C 0.8154(4) 0.796(2) 0.8454(5) 0.093(4) Uani 1 1 d .
H25 H 0.7922 0.8257 0.8294 0.111 Uiso 1 1 calc R
C26 C 0.7212(3) 1.0759(11) 0.8953(4) 0.057(3) Uani 1 1 d .
H26A H 0.7451 1.1062 0.9139 0.068 Uiso 1 1 calc R
H26B H 0.7044 1.1214 0.9163 0.068 Uiso 1 1 calc R
C27 C 0.7135(2) 1.1228(11) 0.8328(4) 0.048(2) Uani 1 1 d .
C28 C 0.7396(4) 1.1562(18) 0.8019(7) 0.101(5) Uani 1 1 d .
H28 H 0.7635 1.1517 0.8203 0.122 Uiso 1 1 calc R
C29 C 0.7302(5) 1.197(2) 0.7423(7) 0.118(6) Uani 1 1 d .
H29 H 0.7486 1.2138 0.7220 0.142 Uiso 1 1 calc R
C30 C 0.7003(5) 1.2121(15) 0.7161(5) 0.087(4) Uani 1 1 d .
H30 H 0.6955 1.2461 0.6775 0.104 Uiso 1 1 calc R
C31 C 0.6710(4) 1.1743(19) 0.7473(6) 0.098(5) Uani 1 1 d .
H31 H 0.6473 1.1784 0.7280 0.118 Uiso 1 1 calc R
C32 C 0.6796(3) 1.1342(18) 0.8042(5) 0.082(4) Uani 1 1 d .
H32 H 0.6613 1.1137 0.8244 0.098 Uiso 1 1 calc R
C33 C 0.6925(4) 0.8838(15) 1.0813(5) 0.083(4) Uani 1 1 d .
H33A H 0.6778 0.9680 1.0659 0.100 Uiso 1 1 calc R
H33B H 0.7154 0.9211 1.1014 0.100 Uiso 1 1 calc R
C34 C 0.6753(3) 0.8027(12) 1.1234(4) 0.052(2) Uani 1 1 d .
C35 C 0.6778(4) 0.8497(16) 1.1779(5) 0.092(4) Uani 1 1 d .
H35 H 0.6914 0.9338 1.1899 0.110 Uiso 1 1 calc R
C36 C 0.6614(5) 0.7802(19) 1.2172(5) 0.098(5) Uani 1 1 d .
H36 H 0.6636 0.8173 1.2552 0.118 Uiso 1 1 calc R
C37 C 0.6426(4) 0.6622(18) 1.2017(6) 0.088(4) Uani 1 1 d .
H37 H 0.6320 0.6112 1.2287 0.105 Uiso 1 1 calc R
C38 C 0.6388(3) 0.6169(19) 1.1483(5) 0.089(5) Uani 1 1 d .
H38 H 0.6250 0.5331 1.1368 0.106 Uiso 1 1 calc R
C39 C 0.6542(3) 0.6861(15) 1.1084(4) 0.066(3) Uani 1 1 d .
H39 H 0.6500 0.6521 1.0698 0.079 Uiso 1 1 calc R
C40 C 0.6154(3) 0.9744(15) 0.9364(5) 0.064(3) Uani 1 1 d .
C41 C 0.5810(3) 0.993(2) 0.9551(6) 0.099(5) Uani 1 1 d .
H41A H 0.5779 1.0959 0.9640 0.149 Uiso 1 1 calc R
H41B H 0.5808 0.9343 0.9894 0.149 Uiso 1 1 calc R
H41C H 0.5620 0.9623 0.9240 0.149 Uiso 1 1 calc R
C1B C 0.3310(3) 0.0826(12) 0.6626(4) 0.054(2) Uani 1 1 d .
H1B1 H 0.3408 0.1406 0.6972 0.065 Uiso 1 1 calc R
H1B2 H 0.3192 -0.0037 0.6750 0.065 Uiso 1 1 calc R
C2B C 0.3043(2) 0.1754(10) 0.6202(4) 0.045(2) Uani 1 1 d .
H2B H 0.2989 0.1255 0.5820 0.054 Uiso 1 1 calc R
C3B C 0.3168(2) 0.3282(10) 0.6121(3) 0.040(2) Uani 1 1 d .
H3B H 0.2991 0.3766 0.5818 0.048 Uiso 1 1 calc R
C4B C 0.3521(2) 0.3369(10) 0.5937(3) 0.040(2) Uani 1 1 d .
H4B H 0.3563 0.4411 0.5853 0.048 Uiso 1 1 calc R
C5B C 0.3823(2) 0.2877(10) 0.6424(4) 0.041(2) Uani 1 1 d .
H5B H 0.3773 0.3209 0.6802 0.049 Uiso 1 1 calc R
C6B C 0.3880(2) 0.1239(11) 0.6444(4) 0.047(2) Uani 1 1 d .
H6B H 0.4024 0.0974 0.6154 0.056 Uiso 1 1 calc R
C7B C 0.4238(2) -0.0414(10) 0.7122(4) 0.045(2) Uani 1 1 d .
H7B H 0.4079 -0.1158 0.6900 0.054 Uiso 1 1 calc R
C8B C 0.4260(2) -0.0655(11) 0.7769(4) 0.052(2) Uani 1 1 d .
H8B1 H 0.4026 -0.0511 0.7864 0.062 Uiso 1 1 calc R
H8B2 H 0.4334 -0.1668 0.7869 0.062 Uiso 1 1 calc R
C9B C 0.4853(2) -0.0207(11) 0.8217(4) 0.048(2) Uani 1 1 d .
H9B H 0.4856 -0.1291 0.8187 0.058 Uiso 1 1 calc R
C10B C 0.5068(2) 0.0485(9) 0.7809(3) 0.0371(18) Uani 1 1 d .
H10B H 0.5170 0.1428 0.7971 0.045 Uiso 1 1 calc R
C11B C 0.4839(2) 0.0729(10) 0.7209(3) 0.042(2) Uani 1 1 d .
H11B H 0.4700 0.1640 0.7215 0.051 Uiso 1 1 calc R
C12B C 0.4591(2) -0.0524(10) 0.6974(3) 0.041(2) Uani 1 1 d .
H12B H 0.4701 -0.1470 0.7118 0.050 Uiso 1 1 calc R
C13B C 0.4901(3) 0.0055(14) 0.6283(4) 0.064(3) Uani 1 1 d .
C14B C 0.4837(4) 0.1135(19) 0.5760(5) 0.091(4) Uani 1 1 d .
H14D H 0.4720 0.0621 0.5412 0.136 Uiso 1 1 calc R
H14E H 0.5062 0.1518 0.5699 0.136 Uiso 1 1 calc R
H14F H 0.4689 0.1939 0.5841 0.136 Uiso 1 1 calc R
C15B C 0.5147(4) -0.1228(17) 0.6227(7) 0.100(5) Uani 1 1 d .
H15D H 0.5241 -0.1622 0.6610 0.150 Uiso 1 1 calc R
H15E H 0.5339 -0.0889 0.6048 0.150 Uiso 1 1 calc R
H15F H 0.5015 -0.1987 0.5986 0.150 Uiso 1 1 calc R
C16B C 0.4874(3) -0.058(2) 0.9186(5) 0.109(6) Uani 1 1 d .
H16A H 0.4619 -0.0602 0.9076 0.164 Uiso 1 1 calc R
H16B H 0.4942 -0.0127 0.9566 0.164 Uiso 1 1 calc R
H16C H 0.4966 -0.1572 0.9199 0.164 Uiso 1 1 calc R
C17B C 0.5664(2) 0.0030(11) 0.7741(4) 0.049(2) Uani 1 1 d .
C18B C 0.5907(3) -0.1172(11) 0.7667(5) 0.058(3) Uani 1 1 d .
H18D H 0.6093 -0.0795 0.7485 0.087 Uiso 1 1 calc R
H18E H 0.5777 -0.1931 0.7424 0.087 Uiso 1 1 calc R
H18F H 0.6009 -0.1581 0.8045 0.087 Uiso 1 1 calc R
C19B C 0.2473(3) 0.0787(17) 0.6272(6) 0.083(4) Uani 1 1 d .
H19C H 0.2578 -0.0173 0.6389 0.099 Uiso 1 1 calc R
H19D H 0.2384 0.0779 0.5851 0.099 Uiso 1 1 calc R
C20B C 0.21742(19) 0.1115(13) 0.6594(6) 0.110(6) Uani 1 1 d G
C21B C 0.1847(3) 0.0560(15) 0.6351(7) 0.169(10) Uani 1 1 d G
H21B H 0.1817 0.0022 0.6002 0.202 Uiso 1 1 calc R
C22B C 0.1565(2) 0.0791(18) 0.6618(9) 0.222(18) Uani 1 1 d G
H22B H 0.1342 0.0411 0.6452 0.267 Uiso 1 1 calc R
C23B C 0.1609(4) 0.158(2) 0.7129(9) 0.30(3) Uani 1 1 d G
H23B H 0.1416 0.1735 0.7311 0.357 Uiso 1 1 calc R
C24B C 0.1936(5) 0.2133(19) 0.7372(7) 0.32(3) Uani 1 1 d G
H24B H 0.1967 0.2670 0.7721 0.383 Uiso 1 1 calc R
C25B C 0.2219(3) 0.1902(17) 0.7104(6) 0.169(12) Uani 1 1 d G
H25B H 0.2442 0.2282 0.7271 0.202 Uiso 1 1 calc R
C26B C 0.2908(3) 0.5028(12) 0.6683(4) 0.055(3) Uani 1 1 d .
H26C H 0.2958 0.5549 0.7056 0.066 Uiso 1 1 calc R
H26D H 0.2700 0.4409 0.6679 0.066 Uiso 1 1 calc R
C27B C 0.2829(2) 0.6115(11) 0.6203(4) 0.047(2) Uani 1 1 d .
C28B C 0.2486(3) 0.6244(13) 0.5869(4) 0.060(3) Uani 1 1 d .
H28B H 0.2304 0.5648 0.5958 0.072 Uiso 1 1 calc R
C29B C 0.2408(4) 0.7238(14) 0.5408(4) 0.072(3) Uani 1 1 d .
H29B H 0.2174 0.7361 0.5208 0.087 Uiso 1 1 calc R
C30B C 0.2670(4) 0.8018(15) 0.5253(5) 0.090(5) Uani 1 1 d .
H30B H 0.2623 0.8618 0.4920 0.108 Uiso 1 1 calc R
C31B C 0.3014(4) 0.7937(14) 0.5587(5) 0.080(3) Uani 1 1 d .
H31B H 0.3195 0.8541 0.5500 0.096 Uiso 1 1 calc R
C32B C 0.3084(3) 0.6952(11) 0.6049(4) 0.061(3) Uani 1 1 d .
H32B H 0.3317 0.6867 0.6261 0.073 Uiso 1 1 calc R
C33B C 0.3719(7) 0.296(3) 0.5073(6) 0.203(15) Uani 1 1 d .
H33C H 0.3956 0.3134 0.5304 0.243 Uiso 1 1 calc R
H33D H 0.3636 0.3884 0.4875 0.243 Uiso 1 1 calc R
C34B C 0.3736(4) 0.1786(18) 0.4627(6) 0.091(4) Uani 1 1 d .
C35B C 0.3495(4) 0.055(2) 0.4552(6) 0.104(5) Uani 1 1 d .
H35B H 0.3337 0.0410 0.4806 0.125 Uiso 1 1 calc R
C36B C 0.3501(5) -0.044(2) 0.4091(8) 0.118(6) Uani 1 1 d .
H36B H 0.3347 -0.1249 0.4047 0.141 Uiso 1 1 calc R
C37B C 0.3723(6) -0.027(3) 0.3702(8) 0.140(8) Uani 1 1 d .
H37B H 0.3721 -0.0961 0.3403 0.168 Uiso 1 1 calc R
C38B C 0.3962(5) 0.098(3) 0.3754(8) 0.140(8) Uani 1 1 d .
H38B H 0.4105 0.1131 0.3477 0.168 Uiso 1 1 calc R
C39B C 0.3979(5) 0.192(3) 0.4210(7) 0.130(7) Uani 1 1 d .
H39B H 0.4148 0.2670 0.4262 0.156 Uiso 1 1 calc R
C40B C 0.4234(3) 0.4842(13) 0.6569(4) 0.059(3) Uani 1 1 d .
C41B C 0.4576(3) 0.5330(17) 0.6475(6) 0.084(4) Uani 1 1 d .
H41D H 0.4621 0.6321 0.6623 0.126 Uiso 1 1 calc R
H41E H 0.4578 0.5318 0.6061 0.126 Uiso 1 1 calc R
H41F H 0.4758 0.4679 0.6676 0.126 Uiso 1 1 calc R
C1S C 0.4189(10) 0.700(5) 0.4987(16) 0.056(9) Uiso 0.25 1 d P
C2S C 0.3815(8) 0.612(4) 0.4948(12) 0.035(7) Uiso 0.25 1 d P
O1 O 0.69009(14) 0.5539(7) 0.9440(3) 0.0492(15) Uani 1 1 d .
O2 O 0.63748(14) 0.6000(7) 0.8797(2) 0.0438(14) Uani 1 1 d .
O3 O 0.59468(14) 0.5282(7) 0.7715(2) 0.0443(14) Uani 1 1 d .
O4 O 0.54313(16) 0.5226(9) 0.7067(3) 0.0569(17) Uani 1 1 d .
O5 O 0.51181(14) 0.4461(7) 0.8102(3) 0.0471(15) Uani 1 1 d .
O6 O 0.4737(2) 0.6294(10) 0.8065(5) 0.090(3) Uani 1 1 d .
O7 O 0.54279(15) 0.5921(8) 0.9076(3) 0.0529(16) Uani 1 1 d .
O8 O 0.59018(15) 0.4546(8) 0.9472(2) 0.0503(16) Uani 1 1 d .
O9 O 0.76908(14) 0.7106(7) 0.9176(2) 0.0457(14) Uani 1 1 d .
O10 O 0.71819(15) 0.9218(7) 0.8965(2) 0.0417(14) Uani 1 1 d .
O11 O 0.69743(16) 0.7893(8) 1.0334(2) 0.0522(16) Uani 1 1 d .
O12 O 0.62844(16) 0.8391(8) 0.9551(3) 0.0561(17) Uani 1 1 d .
O13 O 0.6307(2) 1.0568(10) 0.9104(4) 0.080(2) Uani 1 1 d .
O1B O 0.35803(15) 0.0384(7) 0.6348(3) 0.0528(16) Uani 1 1 d .
O2B O 0.40855(15) 0.1015(7) 0.7007(2) 0.0488(15) Uani 1 1 d .
O3B O 0.45024(13) 0.0321(7) 0.8102(2) 0.0443(14) Uani 1 1 d .
O4B O 0.50133(16) 0.0246(11) 0.8772(2) 0.072(2) Uani 1 1 d .
O5B O 0.53465(14) -0.0554(7) 0.7776(2) 0.0446(14) Uani 1 1 d .
O6B O 0.57242(18) 0.1263(8) 0.7773(4) 0.076(2) Uani 1 1 d .
O7B O 0.50604(16) 0.0875(8) 0.6784(2) 0.0559(17) Uani 1 1 d .
O8B O 0.45726(16) -0.0426(8) 0.6369(3) 0.0545(17) Uani 1 1 d .
O9B O 0.27244(16) 0.1908(8) 0.6423(3) 0.0583(17) Uani 1 1 d .
O10B O 0.32024(14) 0.4119(7) 0.6635(2) 0.0440(15) Uani 1 1 d .
O11B O 0.35062(17) 0.2580(8) 0.5416(2) 0.0551(17) Uani 1 1 d .
O12B O 0.41482(14) 0.3487(7) 0.6347(3) 0.0485(15) Uani 1 1 d .
O13B O 0.4036(2) 0.5536(10) 0.6800(4) 0.080(2) Uani 1 1 d .
O1S O 0.4402(8) 0.608(4) 0.4937(12) 0.071(8) Uiso 0.25 1 d P

loop_
_atom_site_aniso_label
_atom_site_aniso_U_11
_atom_site_aniso_U_22
_atom_site_aniso_U_33
_atom_site_aniso_U_23
_atom_site_aniso_U_13
_atom_site_aniso_U_12
C1 0.043(4) 0.039(5) 0.052(5) -0.002(4) 0.017(4) 0.002(4)
C2 0.039(4) 0.031(5) 0.047(4) 0.008(4) 0.012(3) -0.001(4)
C3 0.035(4) 0.032(4) 0.043(4) -0.002(4) 0.013(3) -0.001(4)
C4 0.046(5) 0.040(5) 0.042(5) 0.009(4) 0.010(3) -0.004(4)
C5 0.028(4) 0.038(5) 0.065(5) 0.000(5) 0.009(4) 0.002(4)
C6 0.043(5) 0.048(6) 0.054(5) -0.008(5) 0.009(4) 0.003(5)
C7 0.034(4) 0.030(5) 0.065(5) -0.001(4) 0.010(4) -0.005(4)
C8 0.031(4) 0.030(4) 0.065(5) 0.005(4) 0.016(3) 0.006(4)
C9 0.030(4) 0.039(5) 0.061(5) 0.005(4) 0.019(4) -0.002(4)
C10 0.035(4) 0.032(5) 0.059(5) 0.005(4) 0.013(4) -0.002(4)
C11 0.045(5) 0.038(5) 0.053(5) -0.009(4) 0.023(4) -0.008(4)
C12 0.042(5) 0.042(5) 0.050(5) -0.004(4) 0.019(4) -0.003(4)
C13 0.059(6) 0.053(6) 0.067(6) -0.009(5) 0.032(5) -0.006(5)
C14 0.086(7) 0.081(9) 0.060(6) -0.023(6) 0.034(5) 0.001(7)
C15 0.054(6) 0.065(7) 0.076(6) -0.003(6) 0.035(5) -0.004(6)
C16 0.037(5) 0.036(6) 0.095(7) -0.004(5) 0.023(4) -0.004(5)
C17 0.047(5) 0.062(7) 0.094(7) 0.003(6) 0.030(5) -0.009(5)
C18 0.069(7) 0.150(14) 0.045(5) -0.023(7) 0.016(5) -0.008(8)
C19 0.042(5) 0.061(6) 0.049(5) -0.010(5) 0.014(4) -0.013(5)
C20 0.042(5) 0.061(6) 0.065(6) -0.011(5) 0.016(4) -0.005(5)
C21 0.052(6) 0.073(9) 0.180(13) 0.043(10) 0.034(8) 0.009(7)
C22 0.052(6) 0.090(10) 0.125(11) 0.033(9) 0.029(7) -0.013(7)
C23 0.098(11) 0.090(11) 0.127(13) -0.011(10) 0.034(9) 0.017(10)
C24 0.124(13) 0.095(11) 0.101(10) -0.026(9) 0.060(9) -0.026(10)
C25 0.101(9) 0.111(12) 0.073(7) -0.026(8) 0.033(7) -0.014(9)
C26 0.088(7) 0.040(5) 0.040(5) 0.000(4) 0.003(4) -0.011(5)
C27 0.054(5) 0.039(5) 0.053(5) 0.001(4) 0.016(4) -0.009(5)
C28 0.111(11) 0.074(10) 0.117(11) 0.002(9) 0.018(9) 0.003(9)
C29 0.150(16) 0.123(15) 0.097(11) 0.053(11) 0.061(10) 0.020(13)
C30 0.138(13) 0.060(8) 0.063(7) 0.017(6) 0.021(8) 0.045(9)
C31 0.101(10) 0.102(12) 0.091(9) 0.025(8) 0.012(8) 0.042(9)
C32 0.073(7) 0.101(11) 0.077(7) -0.004(8) 0.028(6) 0.004(8)
C33 0.135(11) 0.067(8) 0.060(6) -0.013(6) 0.051(6) -0.042(8)
C34 0.072(6) 0.048(6) 0.041(5) 0.002(5) 0.021(4) -0.001(5)
C35 0.151(12) 0.068(8) 0.063(7) -0.032(7) 0.037(7) -0.035(9)
C36 0.164(14) 0.102(11) 0.042(6) -0.001(7) 0.051(7) -0.007(11)
C37 0.090(9) 0.082(10) 0.106(11) 0.010(8) 0.056(7) -0.016(8)
C38 0.091(9) 0.122(12) 0.058(7) -0.010(7) 0.028(6) -0.053(9)
C39 0.077(7) 0.082(9) 0.039(5) 0.005(5) 0.012(4) -0.017(7)
C40 0.046(6) 0.067(8) 0.077(7) -0.015(7) 0.006(5) 0.023(6)
C41 0.059(7) 0.126(13) 0.108(9) -0.030(9) 0.006(6) 0.038(8)
C1B 0.063(6) 0.049(6) 0.052(5) 0.009(5) 0.014(4) -0.001(5)
C2B 0.041(5) 0.039(5) 0.053(5) 0.001(4) 0.003(4) 0.001(4)
C3B 0.047(5) 0.038(5) 0.037(4) 0.005(4) 0.008(3) 0.011(4)
C4B 0.038(4) 0.037(5) 0.048(5) 0.003(4) 0.013(3) 0.012(4)
C5B 0.039(5) 0.037(5) 0.046(5) -0.005(4) 0.006(3) 0.002(4)
C6B 0.054(5) 0.038(5) 0.044(5) -0.006(4) 0.001(4) 0.000(5)
C7B 0.042(5) 0.026(4) 0.067(6) 0.001(4) 0.008(4) -0.002(4)
C8B 0.040(5) 0.040(5) 0.074(6) 0.003(5) 0.010(4) 0.000(4)
C9B 0.045(5) 0.049(6) 0.051(5) -0.003(5) 0.008(4) 0.002(5)
C10B 0.035(4) 0.027(4) 0.050(5) -0.005(4) 0.011(3) -0.001(4)
C11B 0.051(5) 0.033(5) 0.046(5) 0.005(4) 0.017(4) -0.005(4)
C12B 0.045(5) 0.036(5) 0.044(5) -0.008(4) 0.009(3) -0.005(4)
C13B 0.074(7) 0.063(7) 0.057(6) -0.005(6) 0.016(5) -0.002(6)
C14B 0.105(9) 0.108(11) 0.058(6) 0.017(7) 0.011(6) -0.003(9)
C15B 0.077(8) 0.079(9) 0.152(12) -0.044(9) 0.038(8) 0.006(8)
C16B 0.081(8) 0.20(2) 0.051(6) 0.035(9) 0.012(5) 0.017(10)
C17B 0.042(5) 0.037(6) 0.074(6) 0.008(5) 0.024(4) 0.003(5)
C18B 0.054(5) 0.037(5) 0.090(7) 0.010(5) 0.029(5) 0.007(5)
C19B 0.058(6) 0.082(9) 0.106(9) 0.027(8) 0.009(6) -0.011(7)
C20B 0.043(6) 0.091(11) 0.203(16) 0.080(12) 0.037(8) 0.002(7)
C21B 0.062(9) 0.115(15) 0.34(3) 0.092(19) 0.065(12) 0.019(10)
C22B 0.061(9) 0.15(2) 0.48(5) 0.16(3) 0.108(17) 0.038(12)
C23B 0.26(4) 0.22(4) 0.51(6) 0.28(4) 0.31(4) 0.16(3)
C24B 0.34(4) 0.28(4) 0.45(5) 0.27(4) 0.36(5) 0.20(4)
C25B 0.159(19) 0.21(3) 0.171(18) 0.063(19) 0.110(16) 0.08(2)
C26B 0.062(6) 0.055(6) 0.045(5) -0.008(5) 0.003(4) 0.018(5)
C27B 0.042(5) 0.039(5) 0.058(5) -0.002(4) 0.006(4) 0.014(5)
C28B 0.063(6) 0.061(7) 0.052(5) -0.006(5) 0.001(4) 0.012(6)
C29B 0.100(9) 0.051(7) 0.053(6) -0.011(6) -0.015(6) -0.004(7)
C30B 0.121(11) 0.054(7) 0.079(8) 0.002(7) -0.022(8) 0.024(9)
C31B 0.107(9) 0.044(6) 0.088(8) 0.004(6) 0.017(7) -0.004(7)
C32B 0.078(7) 0.036(5) 0.066(6) -0.006(5) 0.003(5) -0.001(6)
C33B 0.31(3) 0.26(3) 0.065(8) -0.087(13) 0.095(13) -0.22(3)
C34B 0.089(9) 0.094(11) 0.097(9) -0.008(8) 0.037(7) 0.003(9)
C35B 0.105(10) 0.114(13) 0.103(9) -0.031(10) 0.042(8) -0.031(10)
C36B 0.125(13) 0.092(12) 0.138(13) -0.040(11) 0.029(11) -0.014(10)
C37B 0.146(16) 0.15(2) 0.139(15) -0.045(14) 0.053(13) -0.016(16)
C38B 0.164(17) 0.150(19) 0.133(14) -0.051(14) 0.093(13) -0.022(17)
C39B 0.123(13) 0.152(19) 0.127(13) -0.033(13) 0.056(10) -0.021(13)
C40B 0.048(5) 0.060(7) 0.066(6) -0.018(6) 0.007(5) -0.001(5)
C41B 0.052(6) 0.095(10) 0.114(9) -0.037(8) 0.036(6) -0.029(7)
O1 0.041(3) 0.040(4) 0.068(4) 0.009(3) 0.014(3) 0.000(3)
O2 0.038(3) 0.041(4) 0.054(3) -0.004(3) 0.011(2) -0.009(3)
O3 0.045(3) 0.037(3) 0.054(3) -0.004(3) 0.016(2) -0.007(3)
O4 0.053(4) 0.067(5) 0.051(3) 0.003(4) 0.009(3) -0.007(4)
O5 0.035(3) 0.030(3) 0.079(4) -0.001(3) 0.017(3) -0.006(3)
O6 0.053(4) 0.044(5) 0.178(9) 0.005(5) 0.033(5) 0.006(4)
O7 0.052(3) 0.055(4) 0.061(4) -0.001(3) 0.032(3) 0.011(3)
O8 0.046(3) 0.056(4) 0.054(3) -0.002(3) 0.023(3) -0.003(3)
O9 0.042(3) 0.045(4) 0.054(3) -0.006(3) 0.018(3) -0.003(3)
O10 0.057(3) 0.035(3) 0.033(3) 0.002(3) 0.007(2) -0.007(3)
O11 0.064(4) 0.058(4) 0.038(3) 0.004(3) 0.019(3) 0.008(3)
O12 0.046(3) 0.057(4) 0.067(4) -0.016(3) 0.015(3) 0.004(3)
O13 0.079(5) 0.068(6) 0.095(6) 0.022(5) 0.022(4) 0.035(5)
O1B 0.042(3) 0.039(4) 0.072(4) -0.006(3) -0.001(3) 0.003(3)
O2B 0.052(3) 0.037(3) 0.051(3) -0.002(3) -0.004(3) 0.012(3)
O3B 0.037(3) 0.041(3) 0.054(3) -0.002(3) 0.007(2) 0.001(3)
O4B 0.054(4) 0.120(7) 0.042(3) -0.010(4) 0.011(3) -0.007(5)
O5B 0.037(3) 0.032(3) 0.066(4) 0.001(3) 0.011(2) 0.001(3)
O6B 0.051(4) 0.030(4) 0.149(7) -0.001(4) 0.023(4) -0.009(3)
O7B 0.065(4) 0.061(4) 0.045(3) -0.005(3) 0.019(3) -0.017(4)
O8B 0.051(4) 0.054(4) 0.058(4) -0.003(3) 0.008(3) -0.001(3)
O9B 0.043(3) 0.056(4) 0.081(4) 0.005(4) 0.025(3) -0.002(3)
O10B 0.042(3) 0.048(4) 0.040(3) -0.002(3) 0.005(2) 0.006(3)
O11B 0.064(4) 0.061(4) 0.041(3) -0.003(3) 0.015(3) 0.006(4)
O12B 0.038(3) 0.043(4) 0.063(4) -0.010(3) 0.008(3) -0.005(3)
O13B 0.074(5) 0.067(5) 0.102(5) -0.039(5) 0.028(4) -0.018(5)

loop_
_atom_type_symbol
_atom_type_description
_atom_type_scat_dispersion_real
_atom_type_scat_dispersion_imag
_atom_type_scat_source
C C 0.0181 0.0091 'International Tables Vol C Tables 4.2.6.8 and 6.1.1.4'
H H 0.0000 0.0000 'International Tables Vol C Tables 4.2.6.8 and 6.1.1.4'
O O 0.0492 0.0322 'International Tables Vol C Tables 4.2.6.8 and 6.1.1.4'

loop_
_geom_angle_atom_site_label_1
_geom_angle_atom_site_label_2
_geom_angle_atom_site_label_3
_geom_angle
O1 C1 C2 109.1(7)
O9 C2 C3 113.6(7)
O9 C2 C1 102.7(6)
C3 C2 C1 113.7(7)
O10 C3 C2 106.7(6)
O10 C3 C4 108.9(6)
C2 C3 C4 115.9(7)
O11 C4 C3 111.1(6)
O11 C4 C5 110.2(7)
C3 C4 C5 112.5(7)
O12 C5 C6 102.6(7)
O12 C5 C4 109.4(7)
C6 C5 C4 117.4(7)
O1 C6 O2 109.9(7)
O1 C6 C5 115.2(7)
O2 C6 C5 103.7(7)
O2 C7 C8 106.3(7)
O2 C7 C12 110.9(7)
C8 C7 C12 109.3(6)
O3 C8 C7 111.6(7)
O3 C9 O4 106.6(6)
O3 C9 C10 111.2(7)
O4 C9 C10 107.7(7)
O5 C10 C11 109.4(7)
O5 C10 C9 104.3(7)
C11 C10 C9 112.6(7)
O7 C11 C10 112.5(7)
O7 C11 C12 105.1(7)
C10 C11 C12 114.5(7)
O8 C12 C11 101.4(7)
O8 C12 C7 110.2(6)
C11 C12 C7 114.5(7)
O8 C13 O7 104.7(7)
O8 C13 C14 107.8(8)
O7 C13 C14 109.4(10)
O8 C13 C15 111.1(9)
O7 C13 C15 110.0(8)
C14 C13 C15 113.4(9)
O6 C16 O5 122.0(9)
O6 C16 C17 126.6(10)
O5 C16 C17 111.3(9)
O9 C19 C20 106.0(7)
C21 C20 C25 119.6(11)
C21 C20 C19 122.9(11)
C25 C20 C19 117.4(9)
C20 C21 C22 113.8(13)
C23 C22 C21 120.7(12)
C22 C23 C24 123.9(16)
C23 C24 C25 120.8(16)
C24 C25 C20 120.5(14)
O10 C26 C27 107.6(7)
C32 C27 C28 117.3(10)
C32 C27 C26 119.6(9)
C28 C27 C26 123.1(10)
C27 C28 C29 119.8(14)
C30 C29 C28 124.5(16)
C29 C30 C31 117.6(13)
C32 C31 C30 118.6(12)
C27 C32 C31 122.1(12)
O11 C33 C34 111.1(9)
C35 C34 C39 115.5(10)
C35 C34 C33 121.2(10)
C39 C34 C33 123.1(9)
C34 C35 C36 122.7(13)
C37 C36 C35 119.8(11)
C38 C37 C36 118.7(12)
C37 C38 C39 122.3(13)
C34 C39 C38 120.8(10)
O13 C40 O12 122.6(9)
O13 C40 C41 129.6(13)
O12 C40 C41 107.8(13)
O1B C1B C2B 109.0(7)
O9B C2B C3B 106.0(7)
O9B C2B C1B 109.6(7)
C3B C2B C1B 113.6(7)
O10B C3B C2B 111.9(7)
O10B C3B C4B 106.1(7)
C2B C3B C4B 114.6(7)
O11B C4B C3B 109.6(7)
O11B C4B C5B 113.2(7)
C3B C4B C5B 111.7(7)
O12B C5B C6B 105.4(7)
O12B C5B C4B 110.9(7)
C6B C5B C4B 113.5(7)
O1B C6B O2B 111.9(8)
O1B C6B C5B 116.3(7)
O2B C6B C5B 103.0(7)
O2B C7B C12B 112.4(7)
O2B C7B C8B 105.1(7)
C12B C7B C8B 110.4(7)
O3B C8B C7B 111.4(8)
O4B C9B O3B 108.2(7)
O4B C9B C10B 105.5(7)
O3B C9B C10B 111.1(7)
O5B C10B C9B 105.4(7)
O5B C10B C11B 110.5(6)
C9B C10B C11B 110.5(6)
O7B C11B C12B 103.6(7)
O7B C11B C10B 109.6(7)
C12B C11B C10B 115.7(7)
O8B C12B C7B 111.3(6)
O8B C12B C11B 102.8(7)
C7B C12B C11B 114.2(7)
O8B C13B O7B 107.6(8)
O8B C13B C15B 111.7(11)
O7B C13B C15B 107.3(9)
O8B C13B C14B 107.7(9)
O7B C13B C14B 107.2(11)
C15B C13B C14B 115.1(11)
O6B C17B O5B 123.6(9)
O6B C17B C18B 127.7(10)
O5B C17B C18B 108.6(9)
O9B C19B C20B 106.5(11)
C21B C20B C25B 120.0
C21B C20B C19B 116.4(9)
C25B C20B C19B 123.6(9)
C20B C21B C22B 120.0
C23B C22B C21B 120.0
C22B C23B C24B 120.0
C23B C24B C25B 120.0
C24B C25B C20B 120.0
O10B C26B C27B 112.0(8)
C32B C27B C28B 117.6(9)
C32B C27B C26B 121.7(8)
C28B C27B C26B 120.6(10)
C29B C28B C27B 121.4(11)
C30B C29B C28B 119.5(11)
C29B C30B C31B 120.1(12)
C32B C31B C30B 119.0(13)
C27B C32B C31B 122.1(10)
O11B C33B C34B 110.7(14)
C35B C34B C39B 117.1(15)
C35B C34B C33B 121.5(13)
C39B C34B C33B 121.1(15)
C36B C35B C34B 118.9(15)
C37B C36B C35B 122.7(18)
C36B C37B C38B 119.9(18)
C39B C38B C37B 119.3(17)
C38B C39B C34B 121.8(19)
O13B C40B O12B 121.5(9)
O13B C40B C41B 126.0(11)
O12B C40B C41B 112.5(10)
O1S C1S C2S 106(4)
C6 O1 C1 116.9(7)
C7 O2 C6 117.7(7)
C9 O3 C8 114.8(6)
C18 O4 C9 113.7(9)
C16 O5 C10 117.0(7)
C11 O7 C13 109.5(7)
C13 O8 C12 105.5(6)
C2 O9 C19 116.2(6)
C26 O10 C3 115.0(6)
C4 O11 C33 114.2(8)
C40 O12 C5 116.4(8)
C6B O1B C1B 116.2(7)
C6B O2B C7B 116.2(7)
C8B O3B C9B 113.4(7)
C9B O4B C16B 108.9(10)
C17B O5B C10B 116.0(7)
C13B O7B C11B 107.6(7)
C13B O8B C12B 107.3(6)
C19B O9B C2B 116.0(9)
C3B O10B C26B 116.0(6)
C33B O11B C4B 118.2(9)
C40B O12B C5B 117.7(7)

loop_
_geom_bond_atom_site_label_1
_geom_bond_atom_site_label_2
_geom_bond_distance
C1 O1 1.446(11)
C1 C2 1.541(12)
C2 O9 1.406(10)
C2 C3 1.519(12)
C3 O10 1.439(10)
C3 C4 1.533(12)
C4 O11 1.442(10)
C4 C5 1.535(12)
C5 O12 1.462(11)
C5 C6 1.516(14)
C6 O1 1.426(11)
C6 O2 1.436(10)
C7 O2 1.431(11)
C7 C8 1.495(12)
C7 C12 1.541(13)
C8 O3 1.468(10)
C9 O3 1.422(10)
C9 O4 1.422(10)
C9 C10 1.525(12)
C10 O5 1.476(11)
C10 C11 1.495(11)
C11 O7 1.424(10)
C11 C12 1.535(13)
C12 O8 1.465(10)
C13 O8 1.440(12)
C13 O7 1.446(12)
C13 C14 1.487(15)
C13 C15 1.514(16)
C16 O6 1.183(14)
C16 O5 1.375(12)
C16 C17 1.489(15)
C18 O4 1.409(15)
C19 O9 1.447(11)
C19 C20 1.494(13)
C20 C21 1.389(15)
C20 C25 1.450(16)
C21 C22 1.58(2)
C22 C23 1.290(18)
C23 C24 1.32(2)
C24 C25 1.40(2)
C26 O10 1.424(12)
C26 C27 1.514(13)
C27 C32 1.366(14)
C27 C28 1.401(19)
C28 C29 1.44(2)
C29 C30 1.22(2)
C30 C31 1.52(2)
C31 C32 1.374(17)
C33 O11 1.471(14)
C33 C34 1.503(15)
C34 C35 1.346(14)
C34 C39 1.357(16)
C35 C36 1.385(19)
C36 C37 1.32(2)
C37 C38 1.313(18)
C38 C39 1.369(16)
C40 O13 1.206(15)
C40 O12 1.385(15)
C40 C41 1.500(18)
C1B O1B 1.407(12)
C1B C2B 1.554(13)
C2B O9B 1.448(11)
C2B C3B 1.514(13)
C3B O10B 1.423(10)
C3B C4B 1.525(12)
C4B O11B 1.422(11)
C4B C5B 1.546(11)
C5B O12B 1.431(11)
C5B C6B 1.523(13)
C6B O1B 1.391(11)
C6B O2B 1.429(10)
C7B O2B 1.447(11)
C7B C12B 1.492(13)
C7B C8B 1.534(13)
C8B O3B 1.425(11)
C9B O4B 1.405(10)
C9B O3B 1.426(10)
C9B C10B 1.536(13)
C10B O5B 1.461(10)
C10B C11B 1.539(11)
C11B O7B 1.455(10)
C11B C12B 1.537(12)
C12B O8B 1.423(10)
C13B O8B 1.409(14)
C13B O7B 1.440(12)
C13B C15B 1.541(19)
C13B C14B 1.569(18)
C16B O4B 1.427(17)
C17B O6B 1.159(13)
C17B O5B 1.369(11)
C17B C18B 1.487(15)
C19B O9B 1.421(15)
C19B C20B 1.542(17)
C20B C21B 1.3900
C20B C25B 1.3900
C21B C22B 1.3900
C22B C23B 1.3900
C23B C24B 1.3900
C24B C25B 1.3900
C26B O10B 1.444(11)
C26B C27B 1.500(14)
C27B C32B 1.364(15)
C27B C28B 1.421(12)
C28B C29B 1.410(16)
C29B C30B 1.36(2)
C30B C31B 1.422(18)
C31B C32B 1.406(16)
C33B O11B 1.319(17)
C33B C34B 1.52(3)
C34B C35B 1.47(2)
C34B C39B 1.50(2)
C35B C36B 1.43(2)
C36B C37B 1.39(3)
C37B C38B 1.47(3)
C38B C39B 1.37(3)
C40B O13B 1.211(13)
C40B O12B 1.370(13)
C40B C41B 1.467(15)
C1S O1S 1.21(5)
C1S C2S 1.65(5)

loop_
_geom_torsion_atom_site_label_1
_geom_torsion_atom_site_label_2
_geom_torsion_atom_site_label_3
_geom_torsion_atom_site_label_4
_geom_torsion
O1 C1 C2 O9 162.3(6)
O1 C1 C2 C3 -74.5(9)
O9 C2 C3 O10 51.6(8)
C1 C2 C3 O10 -65.4(8)
O9 C2 C3 C4 173.1(6)
C1 C2 C3 C4 56.1(9)
O10 C3 C4 O11 176.0(7)
C2 C3 C4 O11 55.7(9)
O10 C3 C4 C5 52.0(9)
C2 C3 C4 C5 -68.3(9)
O11 C4 C5 O12 72.4(9)
C3 C4 C5 O12 -163.0(7)
O11 C4 C5 C6 -43.9(11)
C3 C4 C5 C6 80.7(10)
O12 C5 C6 O1 -154.6(7)
C4 C5 C6 O1 -34.7(12)
O12 C5 C6 O2 85.3(8)
C4 C5 C6 O2 -154.8(7)
O2 C7 C8 O3 -65.2(8)
C12 C7 C8 O3 54.5(9)
O3 C9 C10 O5 -155.2(6)
O4 C9 C10 O5 88.4(8)
O3 C9 C10 C11 -36.7(10)
O4 C9 C10 C11 -153.1(7)
O5 C10 C11 O7 -45.2(10)
C9 C10 C11 O7 -160.6(7)
O5 C10 C11 C12 74.7(9)
C9 C10 C11 C12 -40.7(10)
O7 C11 C12 O8 -25.9(8)
C10 C11 C12 O8 -149.9(7)
O7 C11 C12 C7 -144.6(7)
C10 C11 C12 C7 91.4(9)
O2 C7 C12 O8 -68.8(9)
C8 C7 C12 O8 174.3(7)
O2 C7 C12 C11 44.7(9)
C8 C7 C12 C11 -72.1(9)
O9 C19 C20 C21 -130.3(11)
O9 C19 C20 C25 53.8(13)
C25 C20 C21 C22 -8.4(18)
C19 C20 C21 C22 175.7(11)
C20 C21 C22 C23 9(2)
C21 C22 C23 C24 -3(3)
C22 C23 C24 C25 -2(3)
C23 C24 C25 C20 2(2)
C21 C20 C25 C24 4(2)
C19 C20 C25 C24 -180.0(13)
O10 C26 C27 C32 80.4(13)
O10 C26 C27 C28 -99.8(12)
C32 C27 C28 C29 -1(2)
C26 C27 C28 C29 178.8(14)
C27 C28 C29 C30 3(3)
C28 C29 C30 C31 -5(3)
C29 C30 C31 C32 4(2)
C28 C27 C32 C31 1(2)
C26 C27 C32 C31 -179.1(13)
C30 C31 C32 C27 -2(2)
O11 C33 C34 C35 159.2(12)
O11 C33 C34 C39 -26.3(18)
C39 C34 C35 C36 3(2)
C33 C34 C35 C36 177.9(15)
C34 C35 C36 C37 1(3)
C35 C36 C37 C38 -3(3)
C36 C37 C38 C39 1(2)
C35 C34 C39 C38 -4.5(19)
C33 C34 C39 C38 -179.3(14)
C37 C38 C39 C34 3(2)
O1B C1B C2B O9B 165.7(7)
O1B C1B C2B C3B -75.9(10)
O9B C2B C3B O10B 54.2(8)
C1B C2B C3B O10B -66.2(10)
O9B C2B C3B C4B 175.1(6)
C1B C2B C3B C4B 54.6(10)
O10B C3B C4B O11B -178.8(7)
C2B C3B C4B O11B 57.2(9)
O10B C3B C4B C5B 55.0(9)
C2B C3B C4B C5B -69.0(9)
O11B C4B C5B O12B 79.1(9)
C3B C4B C5B O12B -156.7(7)
O11B C4B C5B C6B -39.3(11)
C3B C4B C5B C6B 85.0(10)
O12B C5B C6B O1B -161.8(7)
C4B C5B C6B O1B -40.4(11)
O12B C5B C6B O2B 75.5(8)
C4B C5B C6B O2B -163.0(7)
O2B C7B C8B O3B -66.4(9)
C12B C7B C8B O3B 55.1(10)
O4B C9B C10B O5B 88.3(8)
O3B C9B C10B O5B -154.7(6)
O4B C9B C10B C11B -152.3(7)
O3B C9B C10B C11B -35.2(10)
O5B C10B C11B O7B -43.3(9)
C9B C10B C11B O7B -159.6(7)
O5B C10B C11B C12B 73.5(9)
C9B C10B C11B C12B -42.9(10)
O2B C7B C12B O8B -67.9(9)
C8B C7B C12B O8B 175.0(7)
O2B C7B C12B C11B 47.9(9)
C8B C7B C12B C11B -69.1(9)
O7B C11B C12B O8B -28.4(8)
C10B C11B C12B O8B -148.4(7)
O7B C11B C12B C7B -149.1(7)
C10B C11B C12B C7B 90.9(9)
O9B C19B C20B C21B 154.9(8)
O9B C19B C20B C25B -26.0(13)
C25B C20B C21B C22B 0.0
C19B C20B C21B C22B 179.2(10)
C20B C21B C22B C23B 0.0
C21B C22B C23B C24B 0.0
C22B C23B C24B C25B 0.0
C23B C24B C25B C20B 0.0
C21B C20B C25B C24B 0.0
C19B C20B C25B C24B -179.1(11)
O10B C26B C27B C32B -48.3(12)
O10B C26B C27B C28B 128.0(9)
C32B C27B C28B C29B -2.2(15)
C26B C27B C28B C29B -178.7(9)
C27B C28B C29B C30B 4.7(17)
C28B C29B C30B C31B -6.1(19)
C29B C30B C31B C32B 5.3(19)
C28B C27B C32B C31B 1.4(15)
C26B C27B C32B C31B 177.8(10)
C30B C31B C32B C27B -2.9(17)
O11B C33B C34B C35B 10(3)
O11B C33B C34B C39B -175.9(18)
C39B C34B C35B C36B -1(2)
C33B C34B C35B C36B 174.0(19)
C34B C35B C36B C37B -1(3)
C35B C36B C37B C38B -1(3)
C36B C37B C38B C39B 4(4)
C37B C38B C39B C34B -6(3)
C35B C34B C39B C38B 4(3)
C33B C34B C39B C38B -171(2)
O2 C6 O1 C1 69.5(9)
C5 C6 O1 C1 -47.2(10)
C2 C1 O1 C6 95.2(8)
C8 C7 O2 C6 -152.0(7)
C12 C7 O2 C6 89.3(8)
O1 C6 O2 C7 69.2(9)
C5 C6 O2 C7 -167.1(7)
O4 C9 O3 C8 -144.3(7)
C10 C9 O3 C8 98.5(8)
C7 C8 O3 C9 -85.0(8)
O3 C9 O4 C18 75.5(10)
C10 C9 O4 C18 -165.2(9)
O6 C16 O5 C10 7.0(15)
C17 C16 O5 C10 -175.9(8)
C11 C10 O5 C16 99.1(9)
C9 C10 O5 C16 -140.2(8)
C10 C11 O7 C13 131.0(8)
C12 C11 O7 C13 5.8(9)
O8 C13 O7 C11 17.2(9)
C14 C13 O7 C11 132.6(8)
C15 C13 O7 C11 -102.2(8)
O7 C13 O8 C12 -34.5(9)
C14 C13 O8 C12 -150.9(9)
C15 C13 O8 C12 84.2(9)
C11 C12 O8 C13 37.0(9)
C7 C12 O8 C13 158.7(8)
C3 C2 O9 C19 58.6(9)
C1 C2 O9 C19 -178.2(7)
C20 C19 O9 C2 175.7(7)
C27 C26 O10 C3 178.7(7)
C2 C3 O10 C26 -148.7(8)
C4 C3 O10 C26 85.5(9)
C3 C4 O11 C33 118.9(9)
C5 C4 O11 C33 -115.8(9)
C34 C33 O11 C4 142.7(10)
O13 C40 O12 C5 -5.2(14)
C41 C40 O12 C5 175.4(8)
C6 C5 O12 C40 -151.9(8)
C4 C5 O12 C40 82.8(9)
O2B C6B O1B C1B 74.4(9)
C5B C6B O1B C1B -43.4(10)
C2B C1B O1B C6B 95.9(9)
O1B C6B O2B C7B 65.3(10)
C5B C6B O2B C7B -169.1(7)
C12B C7B O2B C6B 90.0(9)
C8B C7B O2B C6B -149.8(7)
C7B C8B O3B C9B -87.3(9)
O4B C9B O3B C8B -144.2(8)
C10B C9B O3B C8B 100.4(9)
O3B C9B O4B C16B 72.6(12)
C10B C9B O4B C16B -168.4(10)
O6B C17B O5B C10B 5.0(14)
C18B C17B O5B C10B -175.8(7)
C9B C10B O5B C17B -143.5(7)
C11B C10B O5B C17B 97.0(8)
O8B C13B O7B C11B 7.0(11)
C15B C13B O7B C11B -113.4(10)
C14B C13B O7B C11B 122.5(9)
C12B C11B O7B C13B 13.3(9)
C10B C11B O7B C13B 137.4(8)
O7B C13B O8B C12B -26.4(11)
C15B C13B O8B C12B 91.1(10)
C14B C13B O8B C12B -141.6(9)
C7B C12B O8B C13B 156.3(8)
C11B C12B O8B C13B 33.7(9)
C20B C19B O9B C2B 175.4(8)
C3B C2B O9B C19B 149.7(8)
C1B C2B O9B C19B -87.3(10)
C2B C3B O10B C26B -95.7(9)
C4B C3B O10B C26B 138.6(8)
C27B C26B O10B C3B -59.6(10)
C34B C33B O11B C4B 165.2(13)
C3B C4B O11B C33B 153.7(17)
C5B C4B O11B C33B -80.9(19)
O13B C40B O12B C5B -3.4(13)
C41B C40B O12B C5B 178.7(8)
C6B C5B O12B C40B -150.4(7)
C4B C5B O12B C40B 86.4(9)
